data_2007907
loop_
_publ_author_name
'Soriano-Garc\'ia, Manuel'
'Hern\'andez-Ortega, Sim\'on'
'Bratoeff, Eugene'
'Flores, Gregoria'
'Ram\'irez, Elena'

_publ_section_title
;
 17\a-Acetoxy-6-bromo-16\b-methylpregna-4,6-diene-3,20-dione
;
_journal_issue 12
_journal_name_full 'Acta Crystallographica Section C'
_journal_page_first 2022
_journal_page_last 2024
_journal_paper_doi 10.1107/S010827019800211X
_journal_volume 54
_journal_year 1998
_chemical_formula_sum 'C24 H31 Br O4'
_chemical_formula_weight 463.41
_chemical_melting_point 440.0(10)
_chemical_name_systematic
;
17\a-Acetoxy-6-bromo-16\b-methylpregna-4,6-diene-3,20-dione
;
_space_group_IT_number 4
_symmetry_cell_setting monoclinic
_symmetry_space_group_name_Hall 'P 2yb'
_symmetry_space_group_name_H-M 'P 1 21 1'
_cell_angle_alpha 90.
_cell_angle_beta 97.410(7)
_cell_angle_gamma 90.
_cell_formula_units_Z 2
_cell_length_a 7.185(1)
_cell_length_b 15.460(1)
_cell_length_c 10.254(1)
_cell_measurement_reflns_used 25
_cell_measurement_temperature 293(2)
_cell_measurement_theta_max 45
_cell_measurement_theta_min 15
_cell_volume 1129.5(2)
_computing_cell_refinement XSCANS
_computing_data_collection 'XSCANS (Siemens, 1994)'
_computing_data_reduction XSCANS
_computing_molecular_graphics 'XP in SHELXTL/PC'
_computing_publication_material 'PARST (Nardelli, 1983, 1995) and PARSTCIF (Nardelli, 1991)'
_computing_structure_refinement SHELXTL/PC
_computing_structure_solution 'SHELXTL/PC (Sheldrick, 1990)'
_diffrn_ambient_temperature 293(2)
_diffrn_measurement_device_type 'Siemens P4'
_diffrn_measurement_method \q/2\q
_diffrn_radiation_monochromator graphite
_diffrn_radiation_source 'fine-focus sealed tube'
_diffrn_radiation_type MoK\a
_diffrn_radiation_wavelength 0.71073
_diffrn_reflns_av_R_equivalents 0.016
_diffrn_reflns_limit_h_max 10
_diffrn_reflns_limit_h_min 0
_diffrn_reflns_limit_k_max 21
_diffrn_reflns_limit_k_min 0
_diffrn_reflns_limit_l_max 14
_diffrn_reflns_limit_l_min -14
_diffrn_reflns_number 4349
_diffrn_reflns_theta_max 30.0
_diffrn_reflns_theta_min 3.7
_diffrn_standards_decay_% 2.0
_diffrn_standards_interval_count 97
_diffrn_standards_number 3
_exptl_absorpt_coefficient_mu 1.846
_exptl_absorpt_correction_T_max 0.687
_exptl_absorpt_correction_T_min 0.590
_exptl_absorpt_correction_type 'analytical (Siemens, 1994)'
_exptl_absorpt_process_details 'based on faced-indexed numerical'
_exptl_crystal_colour colourless
_exptl_crystal_density_diffrn 1.363
_exptl_crystal_density_meas 1.350
_exptl_crystal_density_method 'flotation in benzene/bromoform'
_exptl_crystal_description prism
_exptl_crystal_F_000 484.0
_exptl_crystal_size_max 0.32
_exptl_crystal_size_mid 0.22
_exptl_crystal_size_min 0.22
_refine_diff_density_max 0.49
_refine_diff_density_min -0.36
_refine_ls_extinction_coef 0.014(13)
_refine_ls_extinction_method 'Larson (1970)'
_refine_ls_goodness_of_fit_all 1.001
_refine_ls_goodness_of_fit_ref 1.001
_refine_ls_hydrogen_treatment noref
_refine_ls_matrix_type full
_refine_ls_number_parameters 261
_refine_ls_number_reflns 3579
_refine_ls_R_factor_all 0.111
_refine_ls_R_factor_gt 0.048
_refine_ls_shift/su_max -0.001
_refine_ls_shift/su_mean 0.001
_refine_ls_structure_factor_coef F
_refine_ls_weighting_details 'w = 1/[\s^2^(F) + 0.0008(F^2^)]'
_refine_ls_weighting_scheme calc
_refine_ls_wR_factor_all 0.110
_refine_ls_wR_factor_ref 0.095
_reflns_number_observed 3579
_reflns_number_total 4349
_reflns_observed_criterion F>2\s(F)
_cod_data_source_file da1005.cif
_cod_data_source_block da1005
_cod_depositor_comments
;
 Changing the _atom_site_occupancy data item value from '.' to '1'
 for all fully occupied atom sites.

 Antanas Vaitkus,
 2017-02-10

The following automatic conversions were performed:

'_chemical_melting_point' value '439-441' was changed to '440.0(10)'
- the average value was taken and precision was estimated.

Automatic conversion script
Id: cif_fix_values 1646 2011-03-28 12:23:43Z adriana 

The following automatic conversions were performed:

'_refine_ls_weighting_scheme' value 'calc w = 1/[\s^2^(F) +
0.0008(F^2^)]' was changed to 'calc'. New tag
'_refine_ls_weighting_details' was created. The value of the new tag
was set to 'w = 1/[\s^2^(F) + 0.0008(F^2^)]'.

Automatic conversion script
Id: cif_fix_values 3143 2015-03-26 13:38:13Z robertas 
;
_cod_original_sg_symbol_H-M 'P 21'
_cod_original_formula_sum 'C24 H31 Br1 O4'
_cod_database_code 2007907

loop_
_symmetry_equiv_pos_as_xyz
x,y,z
-x,y+1/2,-z

loop_
_atom_site_label
_atom_site_fract_x
_atom_site_fract_y
_atom_site_fract_z
_atom_site_U_iso_or_equiv
_atom_site_adp_type
_atom_site_type_symbol
_atom_site_calc_flag
_atom_site_occupancy
_atom_site_disorder_group
Br1 0.47900(10) 0.6843 0.85276(6) 0.0613(2) Uani Br . 1 .
O1 -0.0421(10) 0.8984(4) 0.9242(6) 0.097(2) Uani O . 1 .
O2 0.7005(5) 0.5419(3) 1.5692(3) 0.0394(9) Uani O . 1 .
O3 0.9438(7) 0.4668(4) 1.6724(5) 0.0707(16) Uani O . 1 .
O4 0.5488(8) 0.3262(4) 1.6045(5) 0.0667(15) Uani O . 1 .
C1 0.0098(9) 0.7531(4) 1.2069(6) 0.0484(16) Uani C . 1 .
C2 -0.1042(10) 0.8105(5) 1.1030(6) 0.0550(19) Uani C . 1 .
C3 0.0000(12) 0.8350(5) 0.9947(7) 0.0586(19) Uani C . 1 .
C4 0.1587(10) 0.7830(4) 0.9709(6) 0.0519(17) Uani C . 1 .
C5 0.2098(8) 0.7095(3) 1.0374(5) 0.0366(14) Uani C . 1 .
C6 0.3661(8) 0.6551(4) 1.0044(5) 0.0375(14) Uani C . 1 .
C7 0.4277(8) 0.5855(4) 1.0743(5) 0.0368(13) Uani C . 1 .
C8 0.3524(7) 0.5581(4) 1.1968(5) 0.0314(12) Uani C . 1 .
C9 0.2504(7) 0.6346(4) 1.2533(5) 0.0330(12) Uani C . 1 .
C10 0.1047(7) 0.6769(5) 1.1476(5) 0.0358(12) Uani C . 1 .
C11 0.1729(9) 0.6071(5) 1.3799(5) 0.0459(15) Uani C . 1 .
C12 0.3268(8) 0.5713(4) 1.4827(5) 0.0422(15) Uani C . 1 .
C13 0.4276(9) 0.4959(4) 1.4280(5) 0.0364(15) Uani C . 1 .
C14 0.5062(8) 0.5259(4) 1.3026(5) 0.0308(12) Uani C . 1 .
C15 0.6289(8) 0.4489(4) 1.2721(5) 0.0381(14) Uani C . 1 .
C16 0.7364(8) 0.4262(4) 1.4087(5) 0.0362(13) Uani C . 1 .
C17 0.6137(8) 0.4626(4) 1.5117(5) 0.0345(13) Uani C . 1 .
C18 0.2904(9) 0.4171(4) 1.4013(6) 0.0500(17) Uani C . 1 .
C19 -0.0438(8) 0.6106(5) 1.0879(7) 0.0478(16) Uani C . 1 .
C20 0.5705(10) 0.4007(5) 1.6221(6) 0.0482(18) Uani C . 1 .
C21 0.5367(12) 0.4411(6) 1.7523(7) 0.0690(20) Uani C . 1 .
C22 0.8041(10) 0.3336(4) 1.4159(6) 0.0518(17) Uani C . 1 .
C23 0.8688(10) 0.5344(6) 1.6475(6) 0.0519(17) Uani C . 1 .
C24 0.9364(11) 0.6221(6) 1.6941(7) 0.0690(20) Uani C . 1 .
H1A 0.1050 0.7882 1.2576 0.060 Uiso H calc 1 .
H1B -0.0731 0.7312 1.2668 0.060 Uiso H calc 1 .
H2A -0.2171 0.7798 1.0672 0.060 Uiso H calc 1 .
H2B -0.1423 0.8626 1.1452 0.060 Uiso H calc 1 .
H4 0.2299 0.8011 0.9064 0.060 Uiso H calc 1 .
H7 0.5224 0.5526 1.0452 0.060 Uiso H calc 1 .
H8 0.2619 0.5112 1.1748 0.060 Uiso H calc 1 .
H9 0.3462 0.6786 1.2791 0.060 Uiso H calc 1 .
H11A 0.1145 0.6565 1.4164 0.060 Uiso H calc 1 .
H11B 0.0772 0.5632 1.3589 0.060 Uiso H calc 1 .
H12A 0.4165 0.6168 1.5101 0.060 Uiso H calc 1 .
H12B 0.2716 0.5524 1.5594 0.060 Uiso H calc 1 .
H14 0.5904 0.5747 1.3272 0.060 Uiso H calc 1 .
H15A 0.7147 0.4651 1.2106 0.060 Uiso H calc 1 .
H15B 0.5525 0.4007 1.2361 0.060 Uiso H calc 1 .
H16 0.8501 0.4619 1.4177 0.060 Uiso H calc 1 .
H18A 0.2083 0.4267 1.3211 0.060 Uiso H calc 1 .
H18B 0.2173 0.4113 1.4729 0.060 Uiso H calc 1 .
H18C 0.3616 0.3653 1.3936 0.060 Uiso H calc 1 .
H19A -0.0909 0.5791 1.1574 0.060 Uiso H calc 1 .
H19B 0.0128 0.5710 1.0324 0.060 Uiso H calc 1 .
H19C -0.1453 0.6405 1.0368 0.060 Uiso H calc 1 .
H21A 0.4578 0.4911 1.7357 0.060 Uiso H calc 1 .
H21B 0.6545 0.4580 1.8005 0.060 Uiso H calc 1 .
H21C 0.4763 0.3998 1.8027 0.060 Uiso H calc 1 .
H22A 0.7024 0.2960 1.4306 0.060 Uiso H calc 1 .
H22B 0.9041 0.3275 1.4871 0.060 Uiso H calc 1 .
H22C 0.8489 0.3182 1.3348 0.060 Uiso H calc 1 .
H24A 0.8730 0.6395 1.7667 0.060 Uiso H calc 1 .
H24B 0.9104 0.6630 1.6236 0.060 Uiso H calc 1 .
H24C 1.0692 0.6201 1.7217 0.060 Uiso H calc 1 .

loop_
_atom_site_aniso_label
_atom_site_aniso_U_11
_atom_site_aniso_U_22
_atom_site_aniso_U_33
_atom_site_aniso_U_23
_atom_site_aniso_U_13
_atom_site_aniso_U_12
Br1 0.0573(4) 0.0800(5) 0.0472(3) 0.0214(4) 0.0087(2) 0.0082(6)
O1 0.122(6) 0.063(4) 0.105(4) 0.033(4) 0.009(4) 0.051(4)
O2 0.036(2) 0.041(2) 0.0384(18) -0.0036(18) -0.0047(17) -0.001(2)
O3 0.054(3) 0.083(4) 0.068(3) 0.009(3) -0.022(3) 0.007(3)
O4 0.065(4) 0.048(3) 0.084(4) 0.028(3) 0.001(3) -0.004(3)
C1 0.051(4) 0.047(4) 0.044(3) 0.000(3) -0.005(3) 0.011(3)
C2 0.057(4) 0.048(4) 0.057(4) -0.008(3) -0.008(3) 0.028(4)
C3 0.078(5) 0.035(4) 0.058(4) -0.002(3) -0.011(4) 0.012(4)
C4 0.067(4) 0.036(4) 0.051(3) 0.007(3) -0.001(3) 0.004(4)
C5 0.045(3) 0.029(4) 0.032(2) 0.002(2) -0.009(2) -0.002(3)
C6 0.031(3) 0.048(4) 0.033(2) 0.006(2) 0.000(2) 0.000(3)
C7 0.035(3) 0.035(3) 0.038(3) 0.004(3) -0.003(2) 0.004(3)
C8 0.035(3) 0.024(3) 0.035(2) 0.001(2) 0.002(2) 0.002(2)
C9 0.029(3) 0.038(3) 0.030(2) 0.001(2) -0.003(2) -0.001(3)
C10 0.034(2) 0.027(3) 0.044(2) -0.002(3) -0.006(2) 0.005(3)
C11 0.048(4) 0.047(4) 0.045(3) 0.007(3) 0.013(3) 0.012(3)
C12 0.043(3) 0.053(4) 0.030(2) 0.005(3) 0.005(2) 0.011(3)
C13 0.040(4) 0.033(3) 0.034(3) 0.003(2) 0.000(3) 0.001(3)
C14 0.030(3) 0.026(3) 0.036(3) 0.002(2) 0.003(2) 0.003(3)
C15 0.041(3) 0.033(3) 0.039(3) 0.001(2) -0.001(3) 0.007(3)
C16 0.037(3) 0.030(3) 0.040(3) -0.002(2) 0.000(2) 0.001(3)
C17 0.034(3) 0.033(3) 0.036(3) 0.001(2) -0.001(2) -0.008(3)
C18 0.042(4) 0.047(4) 0.060(4) 0.012(3) 0.002(3) -0.019(3)
C19 0.033(3) 0.043(4) 0.064(4) 0.003(3) -0.009(3) -0.007(3)
C20 0.033(4) 0.057(5) 0.053(4) 0.021(4) -0.004(3) 0.002(3)
C21 0.070(5) 0.092(6) 0.050(4) 0.026(4) 0.024(4) 0.011(5)
C22 0.055(4) 0.048(4) 0.051(3) 0.006(3) -0.002(3) 0.013(4)
C23 0.049(4) 0.066(5) 0.039(3) -0.004(3) -0.002(3) -0.006(4)
C24 0.056(4) 0.094(6) 0.058(4) -0.031(4) 0.005(3) -0.014(5)

loop_
_atom_type_symbol
_atom_type_description
_atom_type_scat_dispersion_real
_atom_type_scat_dispersion_imag
_atom_type_scat_source
Br Bromine -0.6763 1.2805 'Int. Tab. C, 4.2.6.8, 6.1.1.4'
O Oxygen 0.0492 0.0322 'Int. Tab. C, 4.2.6.8, 6.1.1.4'
C Carbon 0.0181 0.0091 'Int. Tab. C, 4.2.6.8, 6.1.1.4'
H Hydrogen 0.0000 0.0000 'Int. Tab. C, 4.2.6.8, 6.1.1.4'

loop_
_geom_angle_atom_site_label_1
_geom_angle_atom_site_label_2
_geom_angle_atom_site_label_3
_geom_angle
_geom_angle_publ_flag
C23 O2 C17 117.7(5) no
C10 C1 C2 113.2(5) no
C3 C2 C1 113.3(6) no
O1 C3 C4 118.9(8) no
O1 C3 C2 122.7(7) no
C4 C3 C2 118.4(6) no
C5 C4 C3 123.6(6) no
C4 C5 C6 121.9(5) no
C4 C5 C10 121.6(6) no
C6 C5 C10 116.4(5) no
C7 C6 C5 123.0(5) no
C7 C6 Br1 119.0(4) no
C5 C6 Br1 118.0(4) no
C6 C7 C8 123.4(5) no
C7 C8 C14 112.5(4) no
C7 C8 C9 109.8(5) no
C14 C8 C9 108.5(4) no
C11 C9 C8 110.3(5) no
C11 C9 C10 114.9(4) no
C8 C9 C10 111.8(4) no
C5 C10 C1 109.2(6) no
C5 C10 C19 108.0(4) no
C1 C10 C19 110.4(5) no
C5 C10 C9 107.7(4) no
C1 C10 C9 110.1(4) no
C19 C10 C9 111.4(5) no
C12 C11 C9 111.9(5) no
C13 C12 C11 111.1(5) no
C12 C13 C14 108.7(5) no
C12 C13 C18 110.0(6) no
C14 C13 C18 112.2(5) no
C12 C13 C17 117.4(5) no
C14 C13 C17 100.1(5) no
C18 C13 C17 108.1(5) no
C8 C14 C15 119.2(4) no
C8 C14 C13 112.4(5) no
C15 C14 C13 102.6(5) no
C14 C15 C16 102.9(4) no
C22 C16 C15 112.2(5) no
C22 C16 C17 120.9(5) no
C15 C16 C17 105.7(5) no
O2 C17 C20 109.8(5) no
O2 C17 C16 109.0(4) no
C20 C17 C16 117.1(5) no
O2 C17 C13 103.5(5) no
C20 C17 C13 111.3(5) no
C16 C17 C13 105.2(4) no
O4 C20 C21 120.4(7) no
O4 C20 C17 122.0(7) no
C21 C20 C17 117.3(6) no
O3 C23 O2 122.8(7) no
O3 C23 C24 127.5(6) no
O2 C23 C24 109.7(7) no

loop_
_geom_bond_atom_site_label_1
_geom_bond_atom_site_label_2
_geom_bond_distance
_geom_bond_site_symmetry_2
_geom_bond_publ_flag
Br1 C6 1.899(5) . no
O1 C3 1.232(8) . no
O2 C23 1.367(8) . no
O2 C17 1.464(7) . no
O3 C23 1.189(9) . no
O4 C20 1.173(9) . no
C1 C10 1.527(9) . no
C1 C2 1.539(9) . no
C2 C3 1.467(10) . no
C3 C4 1.442(10) . no
C4 C5 1.351(8) . no
C5 C6 1.478(8) . no
C5 C10 1.523(8) . no
C6 C7 1.336(7) . no
C7 C8 1.491(7) . no
C8 C14 1.529(7) . no
C8 C9 1.543(8) . no
C9 C11 1.538(7) . no
C9 C10 1.551(7) . no
C10 C19 1.548(9) . no
C11 C12 1.529(8) . no
C12 C13 1.518(9) . no
C13 C14 1.541(8) . no
C13 C18 1.568(9) . no
C13 C17 1.579(8) . no
C14 C15 1.537(8) . no
C15 C16 1.550(8) . no
C16 C22 1.512(9) . no
C16 C17 1.565(8) . no
C17 C20 1.545(9) . no
C20 C21 1.521(11) . no
C23 C24 1.497(11) . no

loop_
_geom_torsion_atom_site_label_1
_geom_torsion_atom_site_label_2
_geom_torsion_atom_site_label_3
_geom_torsion_atom_site_label_4
_geom_torsion
_geom_torsion_publ_flag
C23 O2 C17 C13 -179.3(4) no
C23 O2 C17 C16 -67.7(5) no
C23 O2 C17 C20 61.8(5) no
C17 O2 C23 O3 -1.7(7) no
C17 O2 C23 C24 178.7(4) no
C10 C1 C2 C3 -48.9(6) yes
C10 C1 C2 H2A 72.5(6) no
C10 C1 C2 H2B -170.2(4) no
H1A C1 C2 C3 72,5(6) no
H1A C1 C2 H2A -166.1(5) no
H1A C1 C2 H2B -48.9(6) no
H1B C1 C2 C3 -170.2(5) no
H1B C1 C2 H2A -48.8(6) no
H1B C1 C2 H2B 68.4(6) no
C2 C1 C10 C5 49.5(5) no
C2 C1 C10 C9 167.5(4) no
C2 C1 C10 C19 -69.1(5) no
H1A C1 C10 C5 -71.9(5) no
H1A C1 C10 C9 46.1(6) no
H1A C1 C10 C19 169.6(4) no
H1B C1 C10 C5 170.8(4) no
H1B C1 C10 C9 -71.1(5) no
H1B C1 C10 C19 52.3(5) no
C1 C2 C3 O1 -158.6(5) no
C1 C2 C3 C4 20.9(7) yes
H2A C2 C3 O1 80.1(7) no
H2A C2 C3 C4 -100.4(6) no
H2B C2 C3 O1 -37.2(8) no
H2B C2 C3 C4 142.3(5) no
O1 C3 C4 C5 -176.0(5) no
O1 C3 C4 H4 4(8) no
C2 C3 C4 C5 5(7) yes
C2 C3 C4 H4 -175.5(5) no
C3 C4 C5 C6 176.0(4) yes
C3 C4 C5 C10 -1.9(7) no
H4 C4 C5 C6 -4.0(7) no
H4 C4 C5 C10 178.1(4) no
C4 C5 C6 Br1 -6.5(5) no
C4 C5 C6 C7 175.2(4) yes
C10 C5 C6 Br1 171.5(3) no
C10 C5 C6 C7 -6.9(6) no
C4 C5 C10 C1 -25.3(6) yes
C4 C5 C10 C9 -144.8(4) no
C4 C5 C10 C19 94.8(5) no
C6 C5 C10 C1 156.7(4) no
C6 C5 C10 C9 37.2(5) yes
C6 C5 C10 C19 -83.2(4) no
Br1 C6 C7 C8 178.4(3) no
Br1 C6 C7 H7 -1.6(6) no
C5 C6 C7 C8 -3.2(7) yes
C5 C6 C7 H7 176.8(4) no
C6 C7 C8 C9 -19.1(6) yes
C6 C7 C8 C14 -140.1(4) no
C6 C7 C8 H8 99.6(5) no
H7 C7 C8 C9 161.0(4) no
H7 C7 C8 C14 39.9(7) no
H7 C7 C8 H8 -80.4(5) no
C7 C8 C9 C10 51.1(4) yes
C7 C8 C9 C11 -179.8(4) no
C7 C8 C9 H9 -64.7(4) no
C14 C8 C9 C10 174.4(3) no
C14 C8 C9 C11 -56.4(4) yes
C14 C8 C9 H9 58.6(4) no
H8 C8 C9 C10 -67.6(4) no
H8 C8 C9 C11 61.6(5) no
H8 C8 C9 H9 176.6(4) no
C7 C8 C14 C13 -178.9(4) no
C7 C8 C14 C15 -58.8(5) no
C7 C8 C14 H14 63.3(5) no
C9 C8 C14 C13 59.4(4) no
C9 C8 C14 C15 179.5(4) no
C9 C8 C14 H14 -58.4(4) no
H8 C8 C14 C13 -58.6(5) no
H8 C8 C14 C15 61.5(5) no
H8 C8 C14 H14 -176.3(4) no
C8 C9 C10 C1 -179.0(3) no
C8 C9 C10 C5 -60.0(4) no
C8 C9 C10 C19 58.2(5) no
C11 C9 C10 C1 54.3(5) no
C11 C9 C10 C5 173.3(4) no
C11 C9 C10 C19 -68.5(5) no
H9 C9 C10 C1 -63.2(5) no
H9 C9 C10 C5 55.8(4) no
H9 C9 C10 C19 174.0(4) no
C8 C9 C11 C12 56.2(5) yes
C8 C9 C11 H11A 177.3(4) no
C8 C9 C11 H11B -64.9(5) no
C10 C9 C11 C12 -176.3(4) yes
C10 C9 C11 H11A -55.2(5) no
C10 C9 C11 H11B 62.6(5) no
H9 C9 C11 C12 -58.8(5) no
H9 C9 C11 H11A 62.3(5) no
H9 C9 C11 H11B -179.9(4) no
C1 C10 C19 H19A -74.3(5) no
C1 C10 C19 H19B 165.7(4) no
C1 C10 C19 H19C 45.7(5) no
C5 C10 C19 H19A 166.4(4) no
C5 C10 C19 H19B 46.4(5) no
C5 C10 C19 H19C -73.6(5) no
C9 C10 C19 H19A 48.3(5) no
C9 C10 C19 H19B -71.7(5) no
C9 C10 C19 H19C -61.7(6) no
C9 C11 C12 C13 168.3(4) yes
C9 C11 C12 H12A -56.6(5) no
C9 C11 C12 H12B 64.3(5) no
H11A C11 C12 C13 -174.2(5) no
H11A C11 C12 H12A -55.9(7) no
H11A C11 C12 H12B -177.1(5) no
H11B C11 C12 C13 -56.3(7) no
H11B C11 C12 H12A 62.0(7) no
H11B C11 C12 H12B 56.5(6) no
C11 C12 C13 C14 56.4(5) yes
C11 C12 C13 C17 169.0(4) no
C11 C12 C13 C18 -66.8(5) no
H12A C12 C13 C14 -64.5(5) no
H12A C12 C13 C17 48.1(6) no
H12A C12 C13 C18 172.3(4) no
H12B C12 C13 C14 177.3(4) no
H12B C12 C13 C17 -70.1(5) no
H12B C12 C13 C18 54.1(5) no
C12 C13 C14 C8 -59.4(5) yes
C12 C13 C14 C15 171.3(4) no
C12 C13 C14 H14 58.3(5) no
C17 C13 C14 C8 176.9(4) no
C17 C13 C14 C15 47.6(4) yes
C17 C13 C14 H14 -65.3(4) no
C18 C13 C14 C8 62.5(5) no
C18 C13 C14 C15 -66.9(4) no
C18 C13 C14 H14 -179.8(4) no
C12 C13 C17 O2 -35.7(5) no
C12 C13 C17 C16 -150.0(4) yes
C12 C13 C17 C20 82.2(5) no
C14 C13 C17 O2 81.6(4) no
C14 C13 C17 C16 -32.7(4) yes
C14 C13 C17 C20 -160.5(4) no
C18 C13 C17 O2 -160.9(4) no
C18 C13 C17 C16 84.9(4) no
C18 C13 C17 C20 -43.0(5) no
C12 C13 C18 H18A 77.9(5) no
C12 C13 C18 H18B -42.1(6) no
C12 C13 C18 H18C -162.1(4) no
C14 C13 C18 H18A -43.2(6) no
C14 C13 C18 H18B -163.2(4) no
C14 C13 C18 H18C 76.8(5) no
C17 C13 C18 H18A -152.6(4) no
C17 C13 C18 H18B 87.4(5) no
C17 C13 C18 H18C -32.6(5) no
C8 C14 C15 C16 -169.6(4) yes
C8 C14 C15 H15A 71.3(5) no
C8 C14 C15 H15B -50.5(6) no
C13 C14 C15 C16 -44.6(4) yes
C13 C14 C15 H15A -163.7(4) no
C13 C14 C15 H15B 74.5(5) no
H14 C14 C15 C16 68.3(4) no
H14 C14 C15 H15A -50.8(5) no
H14 C14 C15 H15B -172.6(4) no
C14 C15 C16 C17 23.0(4) yes
C14 C15 C16 C22 156.7(4) no
C14 C15 C16 H16 -88.7(4) no
H15A C15 C16 C17 142.1(4) no
H15A C15 C16 C22 -84.2(5) no
H15A C15 C16 H16 30.5(5) no
H15B C15 C16 C17 -96.1(4) no
H15B C15 C16 C22 37.6(5) no
H15B C15 C16 H16 152.3(4) no
C15 C16 C17 O2 -104.3(4) no
C15 C16 C17 C13 6.2(4) yes
C15 C16 C17 C20 130.4(4) no
C22 C16 C17 O2 127.1(4) no
C22 C16 C17 C13 -122.5(4) no
C22 C16 C17 C20 1.7(6) no
H16 C16 C17 O2 7.4(5) no
H16 C16 C17 C13 117.9(4) no
H16 C16 C17 C20 -117.9(4) no
C15 C16 C22 H22A -80.2(5) no
C15 C16 C22 H22B 159.9(4) no
C15 C16 C22 H22C 39.9(6) no
C17 C16 C22 H22A 45.6(6) no
C17 C16 C22 H22B -74.4(6) no
C17 C16 C22 H22C 165.6(4) no
H16 C16 C22 H22A 165.2(4) no
H16 C16 C22 H22B 45.2(6) no
H16 C16 C22 H22C -74.8(5) no
O2 C17 C20 O4 -159.1(5) no
O2 C17 C20 C21 27.1(6) no
C13 C17 C20 O4 86.9(6) no
C13 C17 C20 C21 -86.9(6) no
C16 C17 C20 O4 -34.2(7) no
C16 C17 C20 C21 152.0(5) no
O4 C20 C21 H21A -130.7(7) no
O4 C20 C21 H21B 109.3(7) no
O4 C20 C21 H21C -10.7(9) no
C17 C20 C21 H21A 43.2(8) no
C17 C20 C21 H21B -76.8(7) no
C17 C20 C21 H21C 163.2(5) no
O2 C23 C24 H24A 80.1(5) no
O2 C23 C24 H24B -39.9(6) no
O2 C23 C24 H24C -159.9(4) no
O3 C23 C24 H24A -99.6(7) no
O3 C23 C24 H24B 140.4(6) no
O3 C23 C24 H24C 20.4(8) no

loop_
_cod_related_entry_id
_cod_related_entry_database
_cod_related_entry_code
1 ChemSpider 8202961
